data_2233577
loop_
_publ_author_name
'Li, Min'

_publ_section_title
;
 Bis{[2-(dimethylamino)phenyl](trimethylsilyl)methyl}cadmium
;
_journal_coeditor_code NC2262
_journal_issue 2
_journal_name_full 'Acta Crystallographica Section E'
_journal_page_first m166
_journal_paper_doi 10.1107/S1600536812001079
_journal_volume 68
_journal_year 2012
_chemical_formula_iupac '[Cd (C12 H20 N1 Si1)2]'
_chemical_formula_sum 'C24 H40 Cd N2 Si2'
_chemical_formula_weight 525.16
_chemical_name_systematic
;
Bis{[2-(dimethylamino)phenyl](trimethylsilyl)methyl}cadmium
;
_space_group_IT_number 2
_symmetry_cell_setting triclinic
_symmetry_space_group_name_Hall '-P 1'
_symmetry_space_group_name_H-M 'P -1'
_atom_sites_solution_hydrogens geom
_atom_sites_solution_primary direct
_atom_sites_solution_secondary difmap
_audit_creation_method SHELXL-97
_cell_angle_alpha 87.80(4)
_cell_angle_beta 88.31(3)
_cell_angle_gamma 77.30(5)
_cell_formula_units_Z 2
_cell_length_a 9.341(6)
_cell_length_b 11.011(5)
_cell_length_c 13.605(8)
_cell_measurement_reflns_used 3359
_cell_measurement_temperature 230(2)
_cell_measurement_theta_max 27.66
_cell_measurement_theta_min 2.25
_cell_volume 1363.8(14)
_computing_cell_refinement 'SAINT (Siemens, 1996)'
_computing_data_collection 'SMART (Siemens, 1996)'
_computing_data_reduction 'SAINT (Siemens, 1996)'
_computing_molecular_graphics 'SHELXTL (Sheldrick, 2008)'
_computing_publication_material 'SHELXL97 (Sheldrick, 2008)'
_computing_structure_refinement 'SHELXL97 (Sheldrick, 2008)'
_computing_structure_solution 'SHELXS97 (Sheldrick, 2008)'
_diffrn_ambient_temperature 230(2)
_diffrn_measured_fraction_theta_full 0.980
_diffrn_measured_fraction_theta_max 0.980
_diffrn_measurement_device_type 'Bruker SMART APEX CCD'
_diffrn_measurement_method 'phi and omega scans'
_diffrn_radiation_monochromator graphite
_diffrn_radiation_source 'fine-focus sealed tube'
_diffrn_radiation_type MoK\a
_diffrn_radiation_wavelength 0.71073
_diffrn_reflns_av_R_equivalents 0.0148
_diffrn_reflns_av_sigmaI/netI 0.0354
_diffrn_reflns_limit_h_max 11
_diffrn_reflns_limit_h_min -10
_diffrn_reflns_limit_k_max 13
_diffrn_reflns_limit_k_min -12
_diffrn_reflns_limit_l_max 12
_diffrn_reflns_limit_l_min -16
_diffrn_reflns_number 5641
_diffrn_reflns_theta_full 25.01
_diffrn_reflns_theta_max 25.01
_diffrn_reflns_theta_min 1.50
_exptl_absorpt_coefficient_mu 0.901
_exptl_absorpt_correction_T_max 0.7739
_exptl_absorpt_correction_T_min 0.7146
_exptl_absorpt_correction_type multi-scan
_exptl_absorpt_process_details '(SADABS; Sheldrick, 1996)'
_exptl_crystal_colour colorless
_exptl_crystal_density_diffrn 1.279
_exptl_crystal_density_method 'not measured'
_exptl_crystal_description stick
_exptl_crystal_F_000 548
_exptl_crystal_size_max 0.40
_exptl_crystal_size_mid 0.30
_exptl_crystal_size_min 0.30
_refine_diff_density_max 0.596
_refine_diff_density_min -0.237
_refine_ls_extinction_method none
_refine_ls_goodness_of_fit_ref 1.087
_refine_ls_hydrogen_treatment mixed
_refine_ls_matrix_type full
_refine_ls_number_parameters 280
_refine_ls_number_reflns 4701
_refine_ls_number_restraints 0
_refine_ls_restrained_S_all 1.087
_refine_ls_R_factor_all 0.0492
_refine_ls_R_factor_gt 0.0407
_refine_ls_shift/su_max 0.001
_refine_ls_shift/su_mean 0.000
_refine_ls_structure_factor_coef Fsqd
_refine_ls_weighting_details 'calc w=1/[\s^2^(Fo^2^)+(0.0331P)^2^+0.7748P] where P=(Fo^2^+2Fc^2^)/3'
_refine_ls_weighting_scheme calc
_refine_ls_wR_factor_gt 0.0828
_refine_ls_wR_factor_ref 0.0864
_reflns_number_gt 4067
_reflns_number_total 4701
_reflns_threshold_expression I>2sigma(I)
_cod_data_source_file nc2262.cif
_cod_data_source_block I
_cod_original_cell_volume 1363.7(13)
_cod_database_code 2233577
_cod_database_fobs_code 2233577

loop_
_symmetry_equiv_pos_as_xyz
'x, y, z'
'-x, -y, -z'

loop_
_atom_site_type_symbol
_atom_site_label
_atom_site_fract_x
_atom_site_fract_y
_atom_site_fract_z
_atom_site_U_iso_or_equiv
_atom_site_adp_type
_atom_site_calc_flag
_atom_site_refinement_flags
_atom_site_occupancy
_atom_site_symmetry_multiplicity
Cd Cd 0.25382(3) 0.99621(2) 0.753955(19) 0.04535(11) Uani d . 1 1
Si Si2 0.52432(12) 0.76494(10) 0.83055(8) 0.0538(3) Uani d . 1 1
Si Si1 0.39659(12) 1.23578(11) 0.67425(9) 0.0577(3) Uani d . 1 1
C C13 0.3230(4) 0.8293(3) 0.8458(3) 0.0447(9) Uani d . 1 1
N N1 0.0380(3) 1.1417(3) 0.8311(2) 0.0513(8) Uani d . 1 1
C C14 0.2231(4) 0.7414(3) 0.8309(3) 0.0455(8) Uani d . 1 1
C C2 0.0830(4) 1.2435(3) 0.6727(3) 0.0498(9) Uani d . 1 1
C C3 0.0275(5) 1.3305(4) 0.5981(3) 0.0672(12) Uani d . 1 1
H H3 0.0867 1.3392 0.5433 0.081 Uiso calc R 1 1
N N2 0.1275(3) 0.8475(3) 0.6757(2) 0.0566(8) Uani d . 1 1
C C7 -0.0104(4) 1.2342(3) 0.7535(3) 0.0506(9) Uani d . 1 1
C C1 0.2359(4) 1.1633(4) 0.6616(3) 0.0504(9) Uani d . 1 1
C C16 0.1279(5) 0.5640(4) 0.8942(4) 0.0749(13) Uani d . 1 1
H H16 0.1255 0.5036 0.9436 0.090 Uiso calc R 1 1
C C15 0.2164(4) 0.6483(4) 0.9027(3) 0.0589(10) Uani d . 1 1
H H15 0.2735 0.6429 0.9581 0.071 Uiso calc R 1 1
C C19 0.1321(4) 0.7478(3) 0.7502(3) 0.0523(9) Uani d . 1 1
C C24 0.5904(5) 0.6124(4) 0.8995(4) 0.0893(16) Uani d . 1 1
H H24A 0.5656 0.6225 0.9681 0.134 Uiso calc R 1 1
H H24B 0.6950 0.5864 0.8913 0.134 Uiso calc R 1 1
H H24C 0.5445 0.5506 0.8742 0.134 Uiso calc R 1 1
C C6 -0.1501(4) 1.3103(4) 0.7582(4) 0.0709(13) Uani d . 1 1
H H6 -0.2100 1.3035 0.8130 0.085 Uiso calc R 1 1
C C21 -0.0221(5) 0.9041(5) 0.6421(4) 0.0861(15) Uani d . 1 1
H H21A -0.0531 0.8494 0.5980 0.129 Uiso calc R 1 1
H H21B -0.0220 0.9825 0.6087 0.129 Uiso calc R 1 1
H H21C -0.0884 0.9173 0.6979 0.129 Uiso calc R 1 1
C C4 -0.1137(6) 1.4044(4) 0.6036(4) 0.0870(17) Uani d . 1 1
H H4 -0.1484 1.4603 0.5522 0.104 Uiso calc R 1 1
C C17 0.0436(6) 0.5697(4) 0.8127(4) 0.0874(16) Uani d . 1 1
H H17 -0.0150 0.5124 0.8057 0.105 Uiso calc R 1 1
C C18 0.0464(5) 0.6608(4) 0.7413(4) 0.0758(13) Uani d . 1 1
H H18 -0.0103 0.6643 0.6858 0.091 Uiso calc R 1 1
C C20 0.2220(6) 0.8062(5) 0.5898(3) 0.0886(15) Uani d . 1 1
H H20A 0.3199 0.7706 0.6109 0.133 Uiso calc R 1 1
H H20B 0.2234 0.8761 0.5457 0.133 Uiso calc R 1 1
H H20C 0.1846 0.7447 0.5566 0.133 Uiso calc R 1 1
C C8 0.1033(5) 1.1934(4) 0.9126(3) 0.0740(13) Uani d . 1 1
H H8A 0.1778 1.2344 0.8870 0.111 Uiso calc R 1 1
H H8B 0.1462 1.1272 0.9578 0.111 Uiso calc R 1 1
H H8C 0.0285 1.2522 0.9462 0.111 Uiso calc R 1 1
C C12 0.4331(5) 1.2721(5) 0.8026(3) 0.0826(14) Uani d . 1 1
H H12A 0.3529 1.3348 0.8268 0.124 Uiso calc R 1 1
H H12B 0.5221 1.3020 0.8034 0.124 Uiso calc R 1 1
H H12C 0.4430 1.1981 0.8438 0.124 Uiso calc R 1 1
C C22 0.5889(5) 0.7379(4) 0.6999(3) 0.0772(13) Uani d . 1 1
H H22A 0.5444 0.6760 0.6733 0.116 Uiso calc R 1 1
H H22B 0.6937 0.7096 0.6978 0.116 Uiso calc R 1 1
H H22C 0.5616 0.8143 0.6618 0.116 Uiso calc R 1 1
C C10 0.3806(6) 1.3851(5) 0.5994(4) 0.104(2) Uani d . 1 1
H H10A 0.3671 1.3700 0.5316 0.157 Uiso calc R 1 1
H H10B 0.4686 1.4156 0.6053 0.157 Uiso calc R 1 1
H H10C 0.2981 1.4458 0.6231 0.157 Uiso calc R 1 1
C C9 -0.0774(5) 1.0803(5) 0.8704(3) 0.0813(14) Uani d . 1 1
H H9A -0.1421 1.1354 0.9135 0.122 Uiso calc R 1 1
H H9B -0.0333 1.0054 0.9063 0.122 Uiso calc R 1 1
H H9C -0.1321 1.0602 0.8170 0.122 Uiso calc R 1 1
C C23 0.6216(5) 0.8796(5) 0.8807(4) 0.0860(15) Uani d . 1 1
H H23A 0.5968 0.9567 0.8432 0.129 Uiso calc R 1 1
H H23B 0.7256 0.8472 0.8764 0.129 Uiso calc R 1 1
H H23C 0.5922 0.8937 0.9483 0.129 Uiso calc R 1 1
C C5 -0.2017(6) 1.3948(4) 0.6845(5) 0.0915(18) Uani d . 1 1
H H5 -0.2954 1.4452 0.6892 0.110 Uiso calc R 1 1
C C11 0.5620(5) 1.1225(5) 0.6282(4) 0.0858(15) Uani d . 1 1
H H11A 0.5848 1.0524 0.6736 0.129 Uiso calc R 1 1
H H11B 0.6437 1.1623 0.6224 0.129 Uiso calc R 1 1
H H11C 0.5424 1.0946 0.5650 0.129 Uiso calc R 1 1
H H13 0.321(4) 0.850(3) 0.912(3) 0.054(11) Uiso d . 1 1
H H1 0.248(4) 1.144(4) 0.599(3) 0.064(13) Uiso d . 1 1

loop_
_atom_site_aniso_label
_atom_site_aniso_U_11
_atom_site_aniso_U_22
_atom_site_aniso_U_33
_atom_site_aniso_U_12
_atom_site_aniso_U_13
_atom_site_aniso_U_23
Cd 0.04401(16) 0.04002(16) 0.05193(18) -0.01013(11) -0.00366(11) 0.00682(11)
Si2 0.0471(6) 0.0523(6) 0.0617(7) -0.0106(5) -0.0102(5) 0.0088(5)
Si1 0.0515(7) 0.0571(7) 0.0658(7) -0.0177(5) 0.0040(5) 0.0123(5)
C13 0.053(2) 0.0370(19) 0.044(2) -0.0096(16) -0.0077(17) 0.0026(16)
N1 0.0472(18) 0.057(2) 0.0527(19) -0.0189(15) 0.0022(14) 0.0037(15)
C14 0.049(2) 0.0351(19) 0.053(2) -0.0110(16) 0.0063(16) -0.0040(16)
C2 0.060(2) 0.040(2) 0.053(2) -0.0172(18) -0.0162(18) 0.0036(16)
C3 0.079(3) 0.052(2) 0.075(3) -0.026(2) -0.027(2) 0.017(2)
N2 0.053(2) 0.065(2) 0.054(2) -0.0168(16) -0.0082(15) -0.0029(16)
C7 0.039(2) 0.041(2) 0.074(3) -0.0146(16) -0.0096(18) -0.0035(18)
C1 0.058(2) 0.051(2) 0.043(2) -0.0147(18) 0.0015(18) 0.0098(18)
C16 0.074(3) 0.048(3) 0.104(4) -0.021(2) 0.015(3) 0.011(2)
C15 0.058(3) 0.049(2) 0.068(3) -0.0087(19) 0.0056(19) 0.0021(19)
C19 0.045(2) 0.046(2) 0.068(3) -0.0129(17) -0.0020(18) -0.0080(18)
C24 0.070(3) 0.081(3) 0.104(4) 0.006(3) -0.008(3) 0.034(3)
C6 0.045(2) 0.050(3) 0.118(4) -0.008(2) -0.006(2) -0.010(2)
C21 0.071(3) 0.091(4) 0.096(4) -0.016(3) -0.031(3) 0.011(3)
C4 0.092(4) 0.051(3) 0.119(4) -0.014(3) -0.063(3) 0.022(3)
C17 0.072(3) 0.057(3) 0.142(5) -0.035(3) 0.004(3) -0.003(3)
C18 0.065(3) 0.066(3) 0.105(4) -0.028(2) -0.015(3) -0.016(3)
C20 0.088(4) 0.122(4) 0.062(3) -0.035(3) 0.004(3) -0.018(3)
C8 0.070(3) 0.094(3) 0.061(3) -0.024(3) 0.000(2) -0.012(2)
C12 0.067(3) 0.096(4) 0.093(4) -0.035(3) 0.002(3) -0.009(3)
C22 0.068(3) 0.078(3) 0.080(3) -0.004(2) 0.001(2) 0.006(2)
C10 0.093(4) 0.087(4) 0.142(5) -0.045(3) -0.022(3) 0.051(4)
C9 0.073(3) 0.090(4) 0.087(3) -0.036(3) 0.012(2) 0.017(3)
C23 0.065(3) 0.099(4) 0.102(4) -0.032(3) -0.024(3) 0.003(3)
C5 0.056(3) 0.050(3) 0.165(6) -0.001(2) -0.036(3) 0.000(3)
C11 0.062(3) 0.098(4) 0.096(4) -0.019(3) 0.028(2) -0.001(3)

loop_
_atom_type_symbol
_atom_type_description
_atom_type_scat_dispersion_real
_atom_type_scat_dispersion_imag
_atom_type_scat_source
C C 0.0033 0.0016 'International Tables Vol C Tables 4.2.6.8 and 6.1.1.4'
H H 0.0000 0.0000 'International Tables Vol C Tables 4.2.6.8 and 6.1.1.4'
N N 0.0061 0.0033 'International Tables Vol C Tables 4.2.6.8 and 6.1.1.4'
Si Si 0.0817 0.0704 'International Tables Vol C Tables 4.2.6.8 and 6.1.1.4'
Cd Cd -0.8075 1.2024 'International Tables Vol C Tables 4.2.6.8 and 6.1.1.4'

loop_
_geom_angle_atom_site_label_1
_geom_angle_atom_site_label_2
_geom_angle_atom_site_label_3
_geom_angle
C1 Cd C13 167.32(14)
C1 Cd N2 109.85(14)
C13 Cd N2 78.38(13)
C1 Cd N1 77.71(14)
C13 Cd N1 110.90(13)
N2 Cd N1 100.60(11)
C13 Si2 C23 107.6(2)
C13 Si2 C22 114.40(19)
C23 Si2 C22 107.7(2)
C13 Si2 C24 113.6(2)
C23 Si2 C24 107.3(2)
C22 Si2 C24 106.0(2)
C1 Si1 C12 114.8(2)
C1 Si1 C11 107.2(2)
C12 Si1 C11 107.4(2)
C1 Si1 C10 112.9(2)
C12 Si1 C10 106.3(3)
C11 Si1 C10 107.9(3)
C14 C13 Si2 116.9(3)
C14 C13 Cd 109.5(2)
Si2 C13 Cd 110.90(18)
C14 C13 H13 110(2)
Si2 C13 H13 99(2)
Cd C13 H13 110(2)
C7 N1 C9 113.9(3)
C7 N1 C8 112.1(3)
C9 N1 C8 109.4(3)
C7 N1 Cd 103.5(2)
C9 N1 Cd 114.1(3)
C8 N1 Cd 103.3(2)
C15 C14 C19 116.6(3)
C15 C14 C13 119.0(3)
C19 C14 C13 124.3(3)
C7 C2 C3 116.7(4)
C7 C2 C1 123.7(3)
C3 C2 C1 119.6(4)
C4 C3 C2 121.9(5)
C4 C3 H3 119.1
C2 C3 H3 119.1
C19 N2 C20 112.1(4)
C19 N2 C21 113.6(3)
C20 N2 C21 109.0(3)
C19 N2 Cd 104.0(2)
C20 N2 Cd 103.4(3)
C21 N2 Cd 114.2(3)
C6 C7 C2 120.5(4)
C6 C7 N1 120.1(4)
C2 C7 N1 119.5(3)
C2 C1 Si1 118.9(3)
C2 C1 Cd 109.3(2)
Si1 C1 Cd 111.72(19)
C2 C1 H1 107(3)
Si1 C1 H1 99(3)
Cd C1 H1 110(3)
C17 C16 C15 119.7(4)
C17 C16 H16 120.2
C15 C16 H16 120.2
C16 C15 C14 122.4(4)
C16 C15 H15 118.8
C14 C15 H15 118.8
C18 C19 C14 120.4(4)
C18 C19 N2 120.3(4)
C14 C19 N2 119.3(3)
Si2 C24 H24A 109.5
Si2 C24 H24B 109.5
H24A C24 H24B 109.5
Si2 C24 H24C 109.5
H24A C24 H24C 109.5
H24B C24 H24C 109.5
C5 C6 C7 121.7(5)
C5 C6 H6 119.2
C7 C6 H6 119.2
N2 C21 H21A 109.5
N2 C21 H21B 109.5
H21A C21 H21B 109.5
N2 C21 H21C 109.5
H21A C21 H21C 109.5
H21B C21 H21C 109.5
C5 C4 C3 120.0(4)
C5 C4 H4 120.0
C3 C4 H4 120.0
C16 C17 C18 119.4(4)
C16 C17 H17 120.3
C18 C17 H17 120.3
C17 C18 C19 121.4(4)
C17 C18 H18 119.3
C19 C18 H18 119.3
N2 C20 H20A 109.5
N2 C20 H20B 109.5
H20A C20 H20B 109.5
N2 C20 H20C 109.5
H20A C20 H20C 109.5
H20B C20 H20C 109.5
N1 C8 H8A 109.5
N1 C8 H8B 109.5
H8A C8 H8B 109.5
N1 C8 H8C 109.5
H8A C8 H8C 109.5
H8B C8 H8C 109.5
Si1 C12 H12A 109.5
Si1 C12 H12B 109.5
H12A C12 H12B 109.5
Si1 C12 H12C 109.5
H12A C12 H12C 109.5
H12B C12 H12C 109.5
Si2 C22 H22A 109.5
Si2 C22 H22B 109.5
H22A C22 H22B 109.5
Si2 C22 H22C 109.5
H22A C22 H22C 109.5
H22B C22 H22C 109.5
Si1 C10 H10A 109.5
Si1 C10 H10B 109.5
H10A C10 H10B 109.5
Si1 C10 H10C 109.5
H10A C10 H10C 109.5
H10B C10 H10C 109.5
N1 C9 H9A 109.5
N1 C9 H9B 109.5
H9A C9 H9B 109.5
N1 C9 H9C 109.5
H9A C9 H9C 109.5
H9B C9 H9C 109.5
Si2 C23 H23A 109.5
Si2 C23 H23B 109.5
H23A C23 H23B 109.5
Si2 C23 H23C 109.5
H23A C23 H23C 109.5
H23B C23 H23C 109.5
C6 C5 C4 119.2(5)
C6 C5 H5 120.4
C4 C5 H5 120.4
Si1 C11 H11A 109.5
Si1 C11 H11B 109.5
H11A C11 H11B 109.5
Si1 C11 H11C 109.5
H11A C11 H11C 109.5
H11B C11 H11C 109.5

loop_
_geom_bond_atom_site_label_1
_geom_bond_atom_site_label_2
_geom_bond_distance
Cd C1 2.166(4)
Cd C13 2.169(3)
Cd N2 2.503(3)
Cd N1 2.513(4)
Si2 C13 1.866(4)
Si2 C23 1.868(5)
Si2 C22 1.873(5)
Si2 C24 1.881(4)
Si1 C1 1.864(4)
Si1 C12 1.864(5)
Si1 C11 1.868(5)
Si1 C10 1.880(5)
C13 C14 1.508(5)
C13 H13 0.94(4)
N1 C7 1.449(5)
N1 C9 1.471(5)
N1 C8 1.472(5)
C14 C15 1.399(5)
C14 C19 1.399(5)
C2 C7 1.397(5)
C2 C3 1.398(5)
C2 C1 1.511(6)
C3 C4 1.391(7)
C3 H3 0.9300
N2 C19 1.460(5)
N2 C20 1.468(5)
N2 C21 1.477(5)
C7 C6 1.388(5)
C1 H1 0.89(4)
C16 C17 1.371(7)
C16 C15 1.382(6)
C16 H16 0.9300
C15 H15 0.9300
C19 C18 1.387(5)
C24 H24A 0.9600
C24 H24B 0.9600
C24 H24C 0.9600
C6 C5 1.365(7)
C6 H6 0.9300
C21 H21A 0.9600
C21 H21B 0.9600
C21 H21C 0.9600
C4 C5 1.369(8)
C4 H4 0.9300
C17 C18 1.373(6)
C17 H17 0.9300
C18 H18 0.9300
C20 H20A 0.9600
C20 H20B 0.9600
C20 H20C 0.9600
C8 H8A 0.9600
C8 H8B 0.9600
C8 H8C 0.9600
C12 H12A 0.9600
C12 H12B 0.9600
C12 H12C 0.9600
C22 H22A 0.9600
C22 H22B 0.9600
C22 H22C 0.9600
C10 H10A 0.9600
C10 H10B 0.9600
C10 H10C 0.9600
C9 H9A 0.9600
C9 H9B 0.9600
C9 H9C 0.9600
C23 H23A 0.9600
C23 H23B 0.9600
C23 H23C 0.9600
C5 H5 0.9300
C11 H11A 0.9600
C11 H11B 0.9600
C11 H11C 0.9600
